data_2003810
loop_
_publ_author_name
'Ueng, C.-H.'
'Shih, G.-Y.'

_publ_section_title
;
 [<i>M</i>~2~(CO)~10~(\m-dppp~e~)] [<i>M</i> = Cr, W; dppp~e~ =
 Ph~2~P(CH~2~)~5~PPh~2~]
;
_journal_issue 8
_journal_name_full 'Acta Crystallographica Section C'
_journal_page_first 1524
_journal_page_last 1526
_journal_paper_doi 10.1107/S0108270194014605
_journal_volume 51
_journal_year 1995
_chemical_compound_source 'evaporation from CH~2~Cl~2~/n-hexane'
_chemical_formula_sum 'C39 H30 O10 P2 W2'
_chemical_formula_weight 1088.30
_space_group_IT_number 15
_symmetry_cell_setting monoclinic
_symmetry_space_group_name_Hall '-C 2yc'
_symmetry_space_group_name_H-M 'C 1 2/c 1'
_atom_type_scat_source IntTabIV
_cell_angle_alpha 90
_cell_angle_beta 94.04(1)
_cell_angle_gamma 90
_cell_formula_units_Z 4
_cell_length_a 25.956(4)
_cell_length_b 8.553(1)
_cell_length_c 17.784(3)
_cell_measurement_reflns_used 25
_cell_measurement_temperature 298
_cell_measurement_theta_max 12.50
_cell_measurement_theta_min 9.75
_cell_volume 3938.3(10)
_diffrn_measurement_device CAD-4
_diffrn_measurement_method \q/2\q
_diffrn_radiation_type MoK\a
_diffrn_radiation_wavelength 0.71073
_diffrn_reflns_limit_h_max 27
_diffrn_reflns_limit_h_min -27
_diffrn_reflns_limit_k_max 9
_diffrn_reflns_limit_k_min 0
_diffrn_reflns_limit_l_max 19
_diffrn_reflns_limit_l_min 0
_diffrn_reflns_number 2573
_diffrn_reflns_theta_max 22.5
_diffrn_standards_decay_% 3
_diffrn_standards_interval_time 120
_diffrn_standards_number 3
_exptl_absorpt_coefficient_mu 6.10
_exptl_absorpt_correction_T_max 0.998
_exptl_absorpt_correction_T_min 0.507
_exptl_absorpt_correction_type empirical
_exptl_crystal_colour 'light yellow'
_exptl_crystal_density_diffrn 1.836
_exptl_crystal_description needle
_exptl_crystal_size_max 0.50
_exptl_crystal_size_mid 0.30
_exptl_crystal_size_min 0.25
_refine_diff_density_max 0.59
_refine_diff_density_min -0.81
_refine_ls_extinction_coef 1.32(4)\mm
_refine_ls_extinction_method secondary
_refine_ls_goodness_of_fit_obs 2.92
_refine_ls_hydrogen_treatment noref
_refine_ls_number_parameters 241
_refine_ls_number_reflns 2047
_refine_ls_R_factor_obs 0.028
_refine_ls_shift/esd_max 0.006
_refine_ls_structure_factor_coef F
_refine_ls_weighting_details 'w = 1/\s^2^(F)'
_refine_ls_weighting_scheme calc
_refine_ls_wR_factor_obs 0.026
_reflns_number_observed 2074
_reflns_number_total 2573
_reflns_observed_criterion I>2.0\s(I)
_cod_data_source_file mu1146.cif
_cod_data_source_block II
_cod_depositor_comments
;
The following automatic conversions were performed:

'_refine_ls_weighting_scheme' value '1/\s^2^(F)' was changed to
'calc'. New tag '_refine_ls_weighting_details' was created. The value
of the new tag was set to 'w = 1/\s^2^(F)'.

Automatic conversion script
Id: cif_fix_values 3143 2015-03-26 13:38:13Z robertas 
;
_cod_original_cell_volume 3938.0(10)
_cod_original_sg_symbol_H-M 'C 2/c'
_cod_database_code 2003810

loop_
_symmetry_equiv_pos_as_xyz
x,y,z
x,-y,1/2+z
-x,-y,-z
-x,y,1/2-z
1/2+x,1/2+y,z
1/2+x,1/2-y,1/2+z
1/2-x,1/2-y,-z
1/2-x,1/2+y,1/2-z

loop_
_atom_site_label
_atom_site_fract_x
_atom_site_fract_y
_atom_site_fract_z
_atom_site_B_iso_or_equiv
W 0.35340(1) 0.24254(5) 0.20882(2) 3.16(2)
P 0.39599(9) 0.0548(3) 0.1220(1) 2.8(1)
O(1) 0.3087(3) -0.020(1) 0.3121(5) 8.1(5)
O(2) 0.2560(2) 0.244(1) 0.0893(4) 5.9(4)
O(3) 0.2973(3) 0.4959(9) 0.3007(4) 7.8(5)
O(4) 0.4158(3) 0.5134(8) 0.1331(5) 6.9(5)
O(5) 0.4470(3) 0.259(1) 0.3305(5) 11.0(6)
C(1) 0.3241(5) 0.073(1) 0.2723(6) 5.3(7)
C(2) 0.2905(3) 0.242(1) 0.1311(5) 4.0(5)
C(3) 0.3177(4) 0.402(1) 0.2679(6) 4.8(5)
C(4) 0.3912(4) 0.416(1) 0.1565(5) 4.2(5)
C(5) 0.4143(4) 0.249(1) 0.2868(6) 5.9(6)
C(6) 0.4571(3) -0.0318(9) 0.1600(4) 3.0(4)
C(7) 0.4512(3) -0.1364(8) 0.2285(4) 2.7(4)
C(8) .5 -0.231(1) .25 3.0(5)
C(1A) 0.3603(3) -0.1135(9) 0.0831(5) 3.0(4)
C(2A) 0.3182(4) -0.175(1) 0.1178(5) 4.1(5)
C(3A) 0.2928(4) -0.306(1) 0.0872(7) 5.6(6)
C(4A) 0.3090(5) -0.375(1) 0.0224(7) 6.0(6)
C(5A) 0.3509(5) -0.316(1) -0.0124(6) 5.4(6)
C(6A) 0.3767(4) -0.186(1) 0.0179(5) 4.1(5)
C(1B) 0.4119(3) 0.1579(9) 0.0376(5) 2.9(4)
C(2B) 0.3725(3) 0.1891(9) -0.0167(5) 3.8(4)
C(3B) 0.3824(4) 0.287(1) -0.0783(5) 5.0(5)
C(4B) 0.4306(5) 0.350(1) -0.0855(6) 5.1(6)
C(5B) 0.4696(4) 0.316(1) -0.0332(6) 5.0(6)
C(6B) 0.4609(3) 0.217(1) 0.0284(5) 4.2(5)
H(6) 0.484 0.062 0.176 3.7
H(6') 0.473 -0.101 0.116 3.7
H(7) 0.420 -0.217 0.216 3.4
H(7') 0.443 -0.064 0.276 3.4
H(8) 0.510 -0.316 0.209 3.7
H(2A) 0.306 -0.121 0.168 4.9
H(3A) 0.260 -0.353 0.114 6.3
H(4A) 0.289 -0.476 -0.001 6.6
H(5A) 0.363 -0.370 -0.063 6.1
H(6A) 0.410 -0.140 -0.009 4.8
H(2B) 0.335 0.139 -0.012 4.6
H(3B) 0.352 0.312 -0.121 5.8
H(4B) 0.437 0.426 -0.132 6.0
H(5B) 0.508 0.365 -0.039 5.9
H(6B) 0.493 0.187 0.069 5.0

loop_
_geom_angle_atom_site_label_1
_geom_angle_atom_site_label_2
_geom_angle_atom_site_label_3
_geom_angle
_geom_angle_publ_flag
P W C(1) 94.8(3) yes
P W C(2) 87.1(3) yes
P W C(3) 174.3(3) yes
P W C(4) 86.4(3) yes
P W C(5) 94.7(3) yes
C(1) W C(2) 93.5(4) yes
C(1) W C(3) 89.4(4) yes
C(1) W C(4) 171.8(4) yes
C(1) W C(5) 86.8(5) yes
C(2) W C(3) 88.8(4) yes
C(2) W C(4) 94.6(4) yes
C(2) W C(5) 178.1(4) yes
C(3) W C(4) 89.9(4) yes
C(3) W C(5) 89.3(4) yes
C(4) W C(5) 85.1(4) yes
W P C(6) 115.7(3) no
W P C(1A) 120.0(3) no
W P C(1B) 109.3(3) no
C(6) P C(1A) 102.9(4) no
C(6) P C(1B) 105.1(4) no
C(1A) P C(1B) 102.0(4) no
W C(1) O(1) 176.3(9) no
W C(2) O(2) 179.1(9) no
W C(3) O(3) 178.7(9) no
W C(4) O(4) 173.4(9) no
W C(5) O(5) 177.1(9) no
P C(6) C(7) 113.4(5) no
P C(6) H(6) 108.4(5) no
P C(6) H(6') 108.4(5) no
C(7) C(6) H(6) 108.5(6) no
C(7) C(6) H(6') 108.6(6) no
H(6) C(6) H(6') 109.5(7) no
C(7) C(8) H(8)a 106.6(3) no
C(7a) C(8) H(8)a 115.3(3) no
H(8) C(8) H(8)a 95.0(8) no
P C(1A) C(2A) 121.5(7) no
P C(1A) C(6A) 119.1(7) no
C(2A) C(1A) C(6A) 119.4(7) no
(1A) C(2A) C(3A) 119.7(9) no
C(1A) C(2A) H(2A) 120.2(8) no
C(3A) C(2A) H(2A) 120.1(9) no
C(2A) C(3A) C(4A) 120.4(9) no
C(2A) C(3A) H(3A) 119.7(11) no
C(4A) C(3A) H(3A) 119.9(10) no
C(3A) C(4A) C(5A) 120.6(9) no
C(3A) C(4A) H(4A) 119.7(12) no
C(5A) C(4A) H(4A) 119.7(12) no
C(4A) C(5A) C(6A) 119.5(9) no
C(4A) C(5A) H(5A) 120.2(10) no
C(6A) C(5A) H(5A) 120.3(11) no
C(1A) C(6A) C(5A) 120.4(9) no
C(1A) C(6A) H(6A) 119.9(8) no
C(5A) C(6A) H(6A) 119.7(9) no
P C(1B) C(2B) 118.2(6) no
P C(1B) C(6B) 122.5(7) no
C(2B) C(1B) C(6B) 119.1(8) no
C(1B) C(2B) C(3B) 119.3(8) no
C(1B) C(2B) H(2B) 120.3(8) no
C(3B) C(2B) H(2B) 120.3(9) no
C(2B) C(3B) C(4B) 121.3(9) no
C(2B) C(3B) H(3B) 119.3(10) no
C(4B) C(3B) H(3B) 119.3(10) no
C(3B) C(4B) C(5B) 119.3(9) no
C(6) C(7) C(8) 112.4(6) no
C(6) C(7) H(7) 108.8(7) no
C(6) C(7) H(7') 108.8(6) no
C(8) C(7) H(7) 108.7(6) no
C(8) C(7) H(7') 108.6(6) no
H(7) C(7) H(7') 109.5(7) no
C(7) C(8) C(7)a 116.3(8) no
C(7) C(8) H(8) 115.3(3) no
C(3B) C(4B) H(4B) 120.4(11) no
C(5B) C(4B) H(4B) 120.3(11) no
C(4B) C(5B) C(6B) 120.5(9) no
C(4B) C(5B) H(5B) 119.8(10) no
C(6B) C(5B) H(5B) 119.7(10) no
C(1B) C(6B) C(5B) 120.4(8) no
C(1B) C(6B) H(6B) 119.8(8) no
C(5B) C(6B) H(6B) 119.8(9) no

loop_
_geom_bond_atom_site_label_1
_geom_bond_atom_site_label_2
_geom_bond_distance
_geom_bond_publ_flag
W P 2.534(2) yes
W C(1) 2.020(10) yes
W C(2) 2.064(9) yes
W C(3) 1.990(10) yes
W C(4) 2.040(10) yes
W C(5) 2.030(10) yes
P C(6) 1.836(8) no
P C(1A) 1.822(8) no
P C(1B) 1.813(8) no
O(1) C(1) 1.156(14) no
O(2) C(2) 1.123(11) no
O(3) C(3) 1.142(12) no
O(4) C(4) 1.146(13) no
O(5) C(5) 1.113(12) no
C(6) C(7) 1.527(11) no
C(6) H(6) 1.081(8) no
C(6) H(6') 1.080(8) no
C(7) C(8) 1.527(9) no
C(7) H(7) 1.079(7) no
C(7) H(7') 1.080(8) no
C(8) C(7)a 1.527(9) no
C(8) H(8) 1.081(7) no
C(8) H(8)a 1.081(7) no
C(1A) C(2A) 1.394(13) no
C(1A) C(6A) 1.407(13) no
C(2A) C(3A) 1.388(14) no
C(2A) H(2A) 1.082(9) no
C(3A) C(4A) 1.386(19) no
C(3A) H(3A) 1.081(10) no
C(4A) C(5A) 1.384(18) no
C(4A) H(4A) 1.080(9) no
C(5A) C(6A) 1.385(13) no
C(5A) H(5A) 1.081(10) no
C(6A) H(6A) 1.082(9) no
C(1B) C(2B) 1.381(12) no
C(1B) C(6B) 1.388(12) no
C(2B) C(3B) 1.416(14) no
C(2B) H(2B) 1.081(9) no
C(3B) C(4B) 1.377(17) no
C(3B) H(3B) 1.080(10) no
C(4B) C(5B) 1.358(17) no
C(4B) H(4B) 1.080(10) no
C(5B) C(6B) 1.417(14) no
C(5B) H(5B) 1.081(10) no
C(6B) H(6B) 1.081(9) no

loop_
_geom_torsion_atom_site_label_1
_geom_torsion_atom_site_label_2
_geom_torsion_atom_site_label_3
_geom_torsion_atom_site_label_4
_geom_torsion
_geom_torsion_publ_flag
C(3) W P C(1A) -91(4) yes
C(3) W P C(1B) 26(4) yes
C(3) W P C(6) 144(4) yes
W P C(6) C(7) 64.2(4) yes
P C(6) C(7) C(8) 169.5(7) yes
C(6) C(7) C(8) C(7') 60.6(5) yes
